data_4512759
loop_
_publ_author_name
'Mei, Lei'
'Wang, Cong-zhi'
'Wang, Lin'
'Zhao, Yu-liang'
'Chai, Zhi-fang'
'Shi, Wei-qun'

_publ_section_title
;
 Halogen Bonded Three-Dimensional Uranyl--Organic Compounds with
 Unprecedented Halogen--Halogen Interactions and Structure Diversity upon
 Variation of Halogen Substitution
;
_journal_issue 3
_journal_name_full 'Crystal Growth &amp; Design'
_journal_page_first 1395
_journal_paper_doi 10.1021/cg501783d
_journal_volume 15
_journal_year 2015
_chemical_formula_sum 'C7 H6 Cl N O2'
_chemical_formula_weight 171.58
_chemical_name_systematic
; 
 ? 
;
_space_group_IT_number 14
_symmetry_cell_setting monoclinic
_symmetry_space_group_name_Hall '-P 2yn'
_symmetry_space_group_name_H-M 'P 1 21/n 1'
_atom_sites_solution_hydrogens geom
_atom_sites_solution_primary direct
_atom_sites_solution_secondary difmap
_audit_creation_method SHELXL-97
_cell_angle_alpha 90.00
_cell_angle_beta 91.58(2)
_cell_angle_gamma 90.00
_cell_formula_units_Z 4
_cell_length_a 7.2279(18)
_cell_length_b 7.615(3)
_cell_length_c 13.593(3)
_cell_measurement_temperature 293(2)
_cell_volume 747.9(4)
_computing_structure_refinement 'SHELXL-97 (Sheldrick, 1997)'
_computing_structure_solution 'SHELXS-97 (Sheldrick, 1990)'
_diffrn_ambient_temperature 293(2)
_diffrn_measured_fraction_theta_full 0.984
_diffrn_measured_fraction_theta_max 0.984
_diffrn_radiation_monochromator graphite
_diffrn_radiation_source 'fine-focus sealed tube'
_diffrn_radiation_type CuK\a
_diffrn_radiation_wavelength 1.54184
_diffrn_reflns_av_R_equivalents 0.0357
_diffrn_reflns_av_sigmaI/netI 0.0481
_diffrn_reflns_limit_h_max 8
_diffrn_reflns_limit_h_min -8
_diffrn_reflns_limit_k_max 7
_diffrn_reflns_limit_k_min -9
_diffrn_reflns_limit_l_max 16
_diffrn_reflns_limit_l_min -11
_diffrn_reflns_number 2719
_diffrn_reflns_theta_full 67.05
_diffrn_reflns_theta_max 67.05
_diffrn_reflns_theta_min 6.52
_exptl_absorpt_coefficient_mu 4.094
_exptl_crystal_colour colorless
_exptl_crystal_density_diffrn 1.524
_exptl_crystal_density_method 'not measured'
_exptl_crystal_description block
_exptl_crystal_F_000 352
_refine_diff_density_max 1.000
_refine_diff_density_min -0.404
_refine_diff_density_rms 0.130
_refine_ls_extinction_method none
_refine_ls_goodness_of_fit_ref 1.177
_refine_ls_hydrogen_treatment mixed
_refine_ls_matrix_type full
_refine_ls_number_parameters 102
_refine_ls_number_reflns 1317
_refine_ls_number_restraints 0
_refine_ls_restrained_S_all 1.177
_refine_ls_R_factor_all 0.1247
_refine_ls_R_factor_gt 0.1018
_refine_ls_shift/su_max 0.000
_refine_ls_shift/su_mean 0.000
_refine_ls_structure_factor_coef Fsqd
_refine_ls_weighting_details 'calc w=1/[\s^2^(Fo^2^)+(0.2000P)^2^+0.0000P] where P=(Fo^2^+2Fc^2^)/3'
_refine_ls_weighting_scheme calc
_refine_ls_wR_factor_gt 0.2877
_refine_ls_wR_factor_ref 0.3295
_reflns_number_gt 891
_reflns_number_total 1317
_reflns_threshold_expression >2sigma(I)
_cod_data_source_file cg501783d_si_002.cif
_cod_data_source_block H-2-MC-6-MePCA
_cod_depositor_comments 'Adding full bibliography for 4512755--4512762.cif.'
_cod_original_cell_volume 747.8(4)
_cod_original_sg_symbol_H-M P21/n
_cod_database_code 4512759

loop_
_symmetry_equiv_pos_as_xyz
'x, y, z'
'-x+1/2, y+1/2, -z+1/2'
'-x, -y, -z'
'x-1/2, -y-1/2, z-1/2'

loop_
_atom_site_label
_atom_site_type_symbol
_atom_site_fract_x
_atom_site_fract_y
_atom_site_fract_z
_atom_site_U_iso_or_equiv
_atom_site_adp_type
_atom_site_occupancy
_atom_site_symmetry_multiplicity
_atom_site_calc_flag
_atom_site_refinement_flags
Cl1 Cl -0.3409(2) 0.8654(3) 0.44450(14) 0.0783(9) Uani 1 1 d .
O1 O 0.2041(5) 0.7679(7) 0.6993(3) 0.0673(14) Uani 1 1 d .
H1 H 0.2845 0.7850 0.7420 0.101 Uiso 1 1 calc R
O2 O 0.4235(7) 0.6141(7) 0.6245(3) 0.0751(15) Uani 1 1 d .
C7 C 0.1698(6) 0.5615(7) 0.2563(3) 0.0446(12) Uani 1 1 d .
H7A H 0.0995 0.4572 0.2419 0.067 Uiso 1 1 calc R
H7B H 0.2991 0.5328 0.2605 0.067 Uiso 1 1 calc R
H7C H 0.1484 0.6462 0.2049 0.067 Uiso 1 1 calc R
N2 N -0.0634(6) 0.7153(6) 0.3612(3) 0.0478(12) Uani 1 1 d .
C6 C -0.1234(7) 0.7782(7) 0.4466(4) 0.0473(13) Uani 1 1 d .
C1 C -0.0186(8) 0.7767(8) 0.5337(4) 0.0516(14) Uani 1 1 d .
H1A H -0.0628 0.8257 0.5912 0.062 Uiso 1 1 calc R
C2 C 0.1568(7) 0.6980(7) 0.5314(4) 0.0475(13) Uani 1 1 d .
C3 C 0.2770(8) 0.6879(8) 0.6239(4) 0.0542(14) Uani 1 1 d .
C4 C 0.1060(7) 0.6435(7) 0.3609(4) 0.0467(13) Uani 1 1 d .
C5 C 0.2184(8) 0.6334(7) 0.4459(4) 0.0479(13) Uani 1 1 d .
H5 H 0.3351 0.5824 0.4436 0.058 Uiso 1 1 calc R

loop_
_atom_site_aniso_label
_atom_site_aniso_U_11
_atom_site_aniso_U_22
_atom_site_aniso_U_33
_atom_site_aniso_U_23
_atom_site_aniso_U_13
_atom_site_aniso_U_12
Cl1 0.0602(11) 0.0982(16) 0.0758(13) 0.0007(8) -0.0148(8) 0.0106(8)
O1 0.059(2) 0.103(4) 0.039(2) -0.008(2) -0.0192(17) 0.009(2)
O2 0.066(3) 0.108(4) 0.050(2) -0.015(2) -0.027(2) 0.030(2)
C7 0.038(2) 0.067(3) 0.028(2) -0.001(2) -0.0094(18) 0.008(2)
N2 0.048(2) 0.054(3) 0.040(2) 0.0044(19) -0.0135(18) -0.0007(19)
C6 0.046(3) 0.051(3) 0.045(3) 0.006(2) -0.010(2) -0.002(2)
C1 0.051(3) 0.060(3) 0.044(3) -0.001(2) -0.010(2) 0.003(2)
C2 0.045(3) 0.056(3) 0.041(3) 0.002(2) -0.014(2) -0.007(2)
C3 0.057(3) 0.065(3) 0.040(3) -0.001(3) -0.015(2) -0.004(3)
C4 0.048(3) 0.060(3) 0.032(2) -0.001(2) -0.006(2) -0.001(2)
C5 0.041(3) 0.047(3) 0.056(3) -0.004(2) -0.009(2) 0.004(2)

loop_
_atom_type_symbol
_atom_type_description
_atom_type_scat_dispersion_real
_atom_type_scat_dispersion_imag
_atom_type_scat_source
C C 0.0181 0.0091 'International Tables Vol C Tables 4.2.6.8 and 6.1.1.4'
H H 0.0000 0.0000 'International Tables Vol C Tables 4.2.6.8 and 6.1.1.4'
N N 0.0311 0.0180 'International Tables Vol C Tables 4.2.6.8 and 6.1.1.4'
O O 0.0492 0.0322 'International Tables Vol C Tables 4.2.6.8 and 6.1.1.4'
Cl Cl 0.3639 0.7018 'International Tables Vol C Tables 4.2.6.8 and 6.1.1.4'

loop_
_geom_angle_atom_site_label_1
_geom_angle_atom_site_label_2
_geom_angle_atom_site_label_3
_geom_angle
C6 N2 C4 117.8(4)
N2 C6 C1 123.7(5)
N2 C6 Cl1 116.4(4)
C1 C6 Cl1 119.9(4)
C6 C1 C2 117.2(5)
C5 C2 C1 119.7(5)
C5 C2 C3 120.2(5)
C1 C2 C3 120.2(5)
O2 C3 O1 125.8(5)
O2 C3 C2 121.1(5)
O1 C3 C2 113.1(5)
N2 C4 C5 122.0(5)
N2 C4 C7 116.1(4)
C5 C4 C7 121.9(5)
C2 C5 C4 119.7(5)

loop_
_geom_bond_atom_site_label_1
_geom_bond_atom_site_label_2
_geom_bond_distance
Cl1 C6 1.706(5)
O1 C3 1.315(7)
O2 C3 1.198(7)
C7 C4 1.631(7)
N2 C6 1.338(7)
N2 C4 1.342(7)
C6 C1 1.388(7)
C1 C2 1.403(8)
C2 C5 1.349(8)
C2 C3 1.511(7)
C4 C5 1.396(7)
